data_7054246
loop_
_publ_author_name
'Jena, Himanshu Sekhar'

_publ_section_title
;
 Effect of non-covalent interaction on the diastereoselective
 self-assembly of Cu(ii) complexes containing a racemic Schiff base in a
 chiral self-discriminating process
;
_journal_issue 6
_journal_name_full 'New Journal of Chemistry'
_journal_page_first 2486
_journal_paper_doi 10.1039/c3nj01547e
_journal_volume 38
_journal_year 2014
_chemical_formula_moiety 'C14 H15 Cl Cu N2 O6'
_chemical_formula_sum 'C14 H15 Cl Cu N2 O6'
_chemical_formula_weight 406.28
_chemical_name_systematic
; 
 ? 
;
_space_group_IT_number 15
_symmetry_cell_setting monoclinic
_symmetry_space_group_name_Hall '-C 2yc'
_symmetry_space_group_name_H-M 'C 1 2/c 1'
_atom_sites_solution_hydrogens geom
_atom_sites_solution_primary direct
_atom_sites_solution_secondary difmap
_audit_creation_method SHELXL-97
_cell_angle_alpha 90.00
_cell_angle_beta 139.368(5)
_cell_angle_gamma 90.00
_cell_formula_units_Z 8
_cell_length_a 23.672(2)
_cell_length_b 8.6741(7)
_cell_length_c 27.466(3)
_cell_measurement_reflns_used 7182
_cell_measurement_temperature 296(2)
_cell_measurement_theta_max 23.65
_cell_measurement_theta_min 2.28
_cell_volume 3672.6(7)
_computing_cell_refinement 'Bruker SAINT'
_computing_data_collection 'Bruker APEX2'
_computing_data_reduction 'Bruker SAINT'
_computing_molecular_graphics 'Bruker SHELXTL'
_computing_publication_material 'Bruker SHELXTL'
_computing_structure_refinement 'SHELXL-97 (Sheldrick, 2008)'
_computing_structure_solution 'SHELXS-97 (Sheldrick, 2008)'
_diffrn_ambient_temperature 296(2)
_diffrn_measured_fraction_theta_full 1.000
_diffrn_measured_fraction_theta_max 1.000
_diffrn_radiation_monochromator graphite
_diffrn_radiation_source 'fine-focus sealed tube'
_diffrn_radiation_type MoK\a
_diffrn_radiation_wavelength 0.71073
_diffrn_reflns_av_R_equivalents 0.0000
_diffrn_reflns_av_sigmaI/netI 0.0022
_diffrn_reflns_limit_h_max 30
_diffrn_reflns_limit_h_min -30
_diffrn_reflns_limit_k_max 0
_diffrn_reflns_limit_k_min -11
_diffrn_reflns_limit_l_max 35
_diffrn_reflns_limit_l_min -29
_diffrn_reflns_number 4195
_diffrn_reflns_theta_full 27.45
_diffrn_reflns_theta_max 27.45
_diffrn_reflns_theta_min 1.74
_exptl_absorpt_coefficient_mu 1.364
_exptl_absorpt_correction_T_max 0.683
_exptl_absorpt_correction_T_min 0.570
_exptl_absorpt_correction_type multi-scan
_exptl_absorpt_process_details multi-scan
_exptl_crystal_colour Green
_exptl_crystal_density_diffrn 1.470
_exptl_crystal_density_method 'not measured'
_exptl_crystal_description Flake
_exptl_crystal_F_000 1656.0
_exptl_crystal_size_max 0.42
_exptl_crystal_size_mid 0.38
_exptl_crystal_size_min 0.28
_refine_diff_density_max 0.589
_refine_diff_density_min -0.464
_refine_diff_density_rms 0.112
_refine_ls_extinction_method none
_refine_ls_goodness_of_fit_ref 1.006
_refine_ls_hydrogen_treatment constr
_refine_ls_matrix_type full
_refine_ls_number_parameters 218
_refine_ls_number_reflns 4195
_refine_ls_number_restraints 0
_refine_ls_restrained_S_all 1.006
_refine_ls_R_factor_all 0.0525
_refine_ls_R_factor_gt 0.0525
_refine_ls_shift/su_max 0.001
_refine_ls_shift/su_mean 0.000
_refine_ls_structure_factor_coef Fsqd
_refine_ls_weighting_details 'calc w=1/[\s^2^(Fo^2^)+(0.1300P)^2^+4.7182P] where P=(Fo^2^+2Fc^2^)/3'
_refine_ls_weighting_scheme calc
_refine_ls_wR_factor_gt 0.1845
_refine_ls_wR_factor_ref 0.1845
_reflns_number_gt 4193
_reflns_number_total 4195
_reflns_threshold_expression >2sigma(I)
_cod_data_source_file c3nj01547e2.cif
_cod_data_source_block Complex_2
_cod_depositor_comments
;
The following automatic conversions were performed:

'_symmetry_cell_setting' value 'Monoclinic' changed to 'monoclinic'
according to
/usr/data/users/saulius/crontab/automatic-downloads/current/RSC/lib/dictionaries/cif_core.dic
dictionary named 'cif_core.dic' version 2.4.2 from 2011-04-26.

Automatic conversion script
Id: cif_fix_values 2281 2013-09-26 08:29:07Z andrius 
;
_cod_original_cell_volume 3672.5(6)
_cod_original_sg_symbol_H-M C2/c
_cod_database_code 7054246

loop_
_symmetry_equiv_pos_as_xyz
'x, y, z'
'-x, y, -z+1/2'
'x+1/2, y+1/2, z'
'-x+1/2, y+1/2, -z+1/2'
'-x, -y, -z'
'x, -y, z-1/2'
'-x+1/2, -y+1/2, -z'
'x+1/2, -y+1/2, z-1/2'

loop_
_atom_site_label
_atom_site_type_symbol
_atom_site_fract_x
_atom_site_fract_y
_atom_site_fract_z
_atom_site_U_iso_or_equiv
_atom_site_adp_type
_atom_site_occupancy
_atom_site_symmetry_multiplicity
_atom_site_calc_flag
_atom_site_refinement_flags
Cu1 Cu 0.08011(2) 0.73222(4) 1.02513(2) 0.05555(18) Uani 1 1 d .
Cl1 Cl 0.05815(7) 0.44426(11) 0.91326(6) 0.0756(3) Uani 1 1 d .
O1 O -0.04062(17) 0.7273(3) 0.95919(15) 0.0639(6) Uani 1 1 d .
O2 O 0.09614(14) 0.5645(3) 1.08467(12) 0.0616(5) Uani 1 1 d .
H3BO H 0.0831 0.4812 1.0639 0.092 Uiso 1 1 d R
H2AO H 0.0713 0.5857 1.0932 0.092 Uiso 1 1 d R
O3 O 0.0935(4) 0.5124(6) 0.9776(3) 0.1450(19) Uani 1 1 d .
O6 O 0.0478(4) 0.5454(11) 0.8695(4) 0.231(4) Uani 1 1 d .
O5 O 0.1116(4) 0.3342(8) 0.9276(4) 0.182(3) Uani 1 1 d .
O4 O -0.0205(3) 0.3680(5) 0.8741(3) 0.1243(15) Uani 1 1 d .
N1 N 0.2058(2) 0.7614(3) 1.09769(19) 0.0629(7) Uani 1 1 d .
N2 N 0.07249(18) 0.9084(3) 0.97713(15) 0.0591(6) Uani 1 1 d .
C1 C 0.2691(3) 0.6844(6) 1.1615(2) 0.0827(11) Uani 1 1 d .
H1 H 0.2540 0.5953 1.1721 0.099 Uiso 1 1 d R
C2 C 0.3551(3) 0.7201(8) 1.2129(4) 0.113(2) Uani 1 1 d .
H2 H 0.3977 0.6692 1.2585 0.136 Uiso 1 1 calc R
C3 C 0.3756(3) 0.8371(9) 1.1933(4) 0.121(2) Uani 1 1 d .
H3 H 0.4272 0.8796 1.2150 0.146 Uiso 1 1 d R
C4 C 0.3122(3) 0.9169(6) 1.1292(3) 0.0926(13) Uani 1 1 d .
H4 H 0.3261 0.9988 1.1179 0.111 Uiso 1 1 calc R
C5 C 0.2268(2) 0.8767(4) 1.0805(2) 0.0697(9) Uani 1 1 d .
C6 C 0.1545(3) 0.9563(4) 1.0083(2) 0.0672(8) Uani 1 1 d .
H6 H 0.1615 1.0678 1.0171 0.081 Uiso 1 1 calc R
C7 C 0.1551(4) 0.9200(7) 0.9549(3) 0.1007(15) Uani 1 1 d .
H7A H 0.2099 0.9497 0.9770 0.151 Uiso 1 1 calc R
H7B H 0.1093 0.9757 0.9091 0.151 Uiso 1 1 calc R
H7C H 0.1465 0.8113 0.9447 0.151 Uiso 1 1 calc R
C8 C 0.0038(3) 0.9841(4) 0.9238(2) 0.0658(8) Uani 1 1 d .
H8 H 0.0095 1.0711 0.9079 0.079 Uiso 1 1 calc R
C9 C -0.0819(2) 0.9495(4) 0.88523(19) 0.0628(7) Uani 1 1 d .
C10 C -0.1518(3) 1.0447(5) 0.8241(2) 0.0821(11) Uani 1 1 d .
H10 H -0.1403 1.1282 0.8114 0.099 Uiso 1 1 calc R
C11 C -0.2359(3) 1.0171(6) 0.7830(2) 0.0850(12) Uani 1 1 d .
H11 H -0.2811 1.0789 0.7424 0.102 Uiso 1 1 calc R
C12 C -0.2516(3) 0.8960(5) 0.8036(2) 0.0795(11) Uani 1 1 d .
H12 H -0.3082 0.8775 0.7768 0.095 Uiso 1 1 calc R
C13 C -0.1863(2) 0.8011(5) 0.8624(2) 0.0698(8) Uani 1 1 d .
H13 H -0.1997 0.7205 0.8747 0.084 Uiso 1 1 calc R
C14 C -0.1008(2) 0.8228(4) 0.90406(17) 0.0567(6) Uani 1 1 d .

loop_
_atom_site_aniso_label
_atom_site_aniso_U_11
_atom_site_aniso_U_22
_atom_site_aniso_U_33
_atom_site_aniso_U_23
_atom_site_aniso_U_13
_atom_site_aniso_U_12
Cu1 0.0561(3) 0.0497(3) 0.0651(3) 0.00045(13) 0.0471(2) -0.00766(13)
Cl1 0.0915(6) 0.0668(5) 0.0989(6) -0.0148(4) 0.0808(6) -0.0206(4)
O1 0.0573(12) 0.0572(12) 0.0718(14) 0.0074(10) 0.0475(12) -0.0036(9)
O2 0.0616(11) 0.0564(12) 0.0652(11) 0.0045(9) 0.0477(10) -0.0061(9)
O3 0.163(4) 0.163(5) 0.147(4) -0.077(3) 0.128(4) -0.055(4)
O6 0.159(5) 0.328(10) 0.174(5) 0.077(6) 0.118(4) -0.044(6)
O5 0.169(5) 0.144(5) 0.261(7) -0.035(5) 0.171(6) 0.013(4)
O4 0.128(3) 0.135(3) 0.151(3) -0.058(3) 0.117(3) -0.066(3)
N1 0.0588(15) 0.0651(16) 0.0720(17) -0.0092(12) 0.0516(15) -0.0133(11)
N2 0.0739(16) 0.0479(13) 0.0728(15) -0.0084(11) 0.0605(14) -0.0120(12)
C1 0.0603(19) 0.092(3) 0.087(2) 0.008(2) 0.053(2) -0.0007(19)
C2 0.059(2) 0.152(5) 0.115(4) 0.027(4) 0.062(3) 0.009(3)
C3 0.077(3) 0.169(6) 0.149(5) -0.028(5) 0.095(4) -0.029(4)
C4 0.078(2) 0.105(3) 0.118(3) -0.009(3) 0.080(3) -0.020(2)
C5 0.078(2) 0.070(2) 0.092(2) -0.0204(18) 0.073(2) -0.0217(17)
C6 0.087(2) 0.0550(17) 0.093(2) -0.0111(15) 0.077(2) -0.0210(16)
C7 0.114(4) 0.116(4) 0.120(4) -0.005(3) 0.102(3) -0.018(3)
C8 0.097(2) 0.0480(15) 0.079(2) 0.0033(14) 0.074(2) -0.0018(15)
C9 0.0742(19) 0.0514(15) 0.0670(17) 0.0012(13) 0.0548(16) 0.0047(14)
C10 0.110(3) 0.065(2) 0.079(2) 0.0108(18) 0.074(2) 0.013(2)
C11 0.082(2) 0.087(3) 0.068(2) 0.0074(19) 0.052(2) 0.021(2)
C12 0.0660(19) 0.076(2) 0.074(2) -0.0181(18) 0.0465(18) 0.0035(17)
C13 0.0615(18) 0.0617(18) 0.075(2) -0.0110(16) 0.0485(17) -0.0049(15)
C14 0.0614(15) 0.0492(14) 0.0592(15) -0.0067(12) 0.0457(14) 0.0007(12)

loop_
_atom_type_symbol
_atom_type_description
_atom_type_scat_dispersion_real
_atom_type_scat_dispersion_imag
_atom_type_scat_source
C C 0.0033 0.0016 'International Tables Vol C Tables 4.2.6.8 and 6.1.1.4'
H H 0.0000 0.0000 'International Tables Vol C Tables 4.2.6.8 and 6.1.1.4'
Cl Cl 0.1484 0.1585 'International Tables Vol C Tables 4.2.6.8 and 6.1.1.4'
Cu Cu 0.3201 1.2651 'International Tables Vol C Tables 4.2.6.8 and 6.1.1.4'
N N 0.0061 0.0033 'International Tables Vol C Tables 4.2.6.8 and 6.1.1.4'
O O 0.0106 0.0060 'International Tables Vol C Tables 4.2.6.8 and 6.1.1.4'

loop_
_geom_angle_atom_site_label_1
_geom_angle_atom_site_label_2
_geom_angle_atom_site_label_3
_geom_angle
O1 Cu1 N2 94.21(11)
O1 Cu1 N1 173.18(12)
N2 Cu1 N1 82.91(13)
O1 Cu1 O2 88.71(10)
N2 Cu1 O2 173.76(10)
N1 Cu1 O2 93.58(11)
O6 Cl1 O5 102.1(5)
O6 Cl1 O3 112.5(5)
O5 Cl1 O3 113.2(4)
O6 Cl1 O4 112.4(4)
O5 Cl1 O4 106.5(4)
O3 Cl1 O4 109.8(3)
C14 O1 Cu1 128.0(2)
Cu1 O2 H3BO 109.6
Cu1 O2 H2AO 110.2
H3BO O2 H2AO 115.5
C1 N1 C5 119.0(3)
C1 N1 Cu1 126.4(3)
C5 N1 Cu1 114.5(3)
C8 N2 C6 119.7(3)
C8 N2 Cu1 124.9(5)
C6 N2 Cu1 115.3(2)
N1 C1 C2 123.5(5)
N1 C1 H1 118.9
C2 C1 H1 117.6
C1 C2 C3 116.5(6)
C1 C2 H2 121.7
C3 C2 H2 121.7
C4 C3 C2 120.5(9)
C4 C3 H3 104.5
C2 C3 H3 135.0
C3 C4 C5 119.8(5)
C3 C4 H4 120.1
C5 C4 H4 120.1
N1 C5 C4 120.5(4)
N1 C5 C6 117.2(3)
C4 C5 C6 122.4(4)
N2 C6 C5 108.8(3)
N2 C6 C7 110.9(3)
C5 C6 C7 110.6(4)
N2 C6 H6 108.8
C5 C6 H6 108.8
C7 C6 H6 108.8
C6 C7 H7A 109.5
C6 C7 H7B 109.5
H7A C7 H7B 109.5
C6 C7 H7C 109.5
H7A C7 H7C 109.5
H7B C7 H7C 109.5
N2 C8 C9 126.7(3)
N2 C8 H8 116.6
C9 C8 H8 116.6
C10 C9 C14 118.1(4)
C10 C9 C8 118.5(3)
C14 C9 C8 123.4(3)
C11 C10 C9 122.1(4)
C11 C10 H10 118.9
C9 C10 H10 118.9
C10 C11 C12 118.2(4)
C10 C11 H11 120.9
C12 C11 H11 120.9
C13 C12 C11 122.0(4)
C13 C12 H12 119.0
C11 C12 H12 119.0
C12 C13 C14 121.6(4)
C12 C13 H13 119.2
C14 C13 H13 119.2
O1 C14 C13 119.4(3)
O1 C14 C9 122.6(3)
C13 C14 C9 118.0(3)

loop_
_geom_bond_atom_site_label_1
_geom_bond_atom_site_label_2
_geom_bond_distance
Cu1 O1 1.896(3)
Cu1 N2 1.935(3)
Cu1 N1 1.971(3)
Cu1 O2 1.999(2)
Cl1 O6 1.353(6)
Cl1 O5 1.383(5)
Cl1 O3 1.389(4)
Cl1 O4 1.422(8)
O1 C14 1.317(4)
O2 H3BO 0.8212
O2 H2AO 0.8027
N1 C1 1.333(6)
N1 C5 1.351(5)
N2 C8 1.267(5)
N2 C6 1.467(9)
C1 C2 1.367(6)
C1 H1 0.9845
C2 C3 1.396(9)
C2 H2 0.9300
C3 C4 1.349(9)
C3 H3 0.9377
C4 C5 1.376(5)
C4 H4 0.9300
C5 C6 1.479(6)
C6 C7 1.510(11)
C6 H6 0.9800
C7 H7A 0.9600
C7 H7B 0.9600
C7 H7C 0.9600
C8 C9 1.437(5)
C8 H8 0.9300
C9 C10 1.422(5)
C9 C14 1.425(5)
C10 C11 1.374(7)
C10 H10 0.9300
C11 C12 1.369(7)
C11 H11 0.9300
C12 C13 1.374(6)
C12 H12 0.9300
C13 C14 1.387(5)
C13 H13 0.9300

loop_
_geom_torsion_atom_site_label_1
_geom_torsion_atom_site_label_2
_geom_torsion_atom_site_label_3
_geom_torsion_atom_site_label_4
_geom_torsion
O2 Cu1 O1 C14 172.0(3)
N2 Cu1 N1 C1 174.5(4)
O2 Cu1 N1 C1 -0.4(4)
N2 Cu1 N1 C5 -2.2(3)
O2 Cu1 N1 C5 -177.1(3)
O1 Cu1 N2 C8 4.3(3)
N1 Cu1 N2 C8 -169.5(3)
O1 Cu1 N2 C6 -177.6(2)
N1 Cu1 N2 C6 8.6(2)
C5 N1 C1 C2 3.0(7)
Cu1 N1 C1 C2 -173.5(5)
N1 C1 C2 C3 -4.5(9)
C1 C2 C3 C4 4.9(10)
C2 C3 C4 C5 -3.9(9)
C1 N1 C5 C4 -1.8(6)
Cu1 N1 C5 C4 175.2(3)
C1 N1 C5 C6 178.4(4)
Cu1 N1 C5 C6 -4.6(4)
C3 C4 C5 N1 2.3(7)
C3 C4 C5 C6 -178.0(5)
C8 N2 C6 C5 165.6(3)
Cu1 N2 C6 C5 -12.6(3)
C8 N2 C6 C7 -72.5(4)
Cu1 N2 C6 C7 109.3(4)
N1 C5 C6 N2 11.0(4)
C4 C5 C6 N2 -168.8(4)
N1 C5 C6 C7 -111.1(4)
C4 C5 C6 C7 69.1(5)
C6 N2 C8 C9 177.5(3)
Cu1 N2 C8 C9 -4.5(5)
N2 C8 C9 C10 -177.0(3)
N2 C8 C9 C14 1.6(5)
C14 C9 C10 C11 -0.4(6)
C8 C9 C10 C11 178.3(4)
C9 C10 C11 C12 1.7(6)
C10 C11 C12 C13 -1.3(6)
C11 C12 C13 C14 -0.3(6)
Cu1 O1 C14 C13 -179.0(2)
Cu1 O1 C14 C9 0.6(5)
C12 C13 C14 O1 -178.8(3)
C12 C13 C14 C9 1.5(5)
C10 C9 C14 O1 179.2(3)
C8 C9 C14 O1 0.6(5)
C10 C9 C14 C13 -1.1(5)
C8 C9 C14 C13 -179.8(3)
